data_2011137
loop_
_publ_author_name
'Tomi\'c, Zoran D.'
'Ja\'cimovi\'c, \<Zeljko K.'
'Leovac, Vukadin M.'
'\<Ce\<sljevi\'c, Valeria I.'

_publ_section_title
;
 Transition metal complexes with pyrazole-derived ligands. XI.
 [Zn(\m-<i>L</i>)(H<i>L</i>)(OAc)]~2~ (H<i>L</i> is
 4-acetyl-3-amino-5-methylpyrazole)
;
_journal_issue 7
_journal_name_full 'Acta Crystallographica Section C'
_journal_page_first 777
_journal_page_last 779
_journal_paper_doi 10.1107/S0108270100004881
_journal_volume 56
_journal_year 2000
_chemical_formula_iupac '[Zn2 (C6 H8 N3 O)2 (C2 H3 O2)2 (C6 H9 N3 O)2]'
_chemical_formula_moiety 'C28 H40 N12 O8 Zn2'
_chemical_formula_sum 'C28 H40 N12 O8 Zn2'
_chemical_formula_weight 803.46
_chemical_name_systematic ?
_space_group_IT_number 2
_symmetry_cell_setting triclinic
_symmetry_space_group_name_Hall '-P 1'
_symmetry_space_group_name_H-M 'P -1'
_cell_angle_alpha 61.30(3)
_cell_angle_beta 70.01(2)
_cell_angle_gamma 87.69(3)
_cell_formula_units_Z 1
_cell_length_a 9.192(2)
_cell_length_b 10.726(4)
_cell_length_c 10.904(2)
_cell_measurement_reflns_used 25
_cell_measurement_temperature 293(2)
_cell_measurement_theta_max 15.40
_cell_measurement_theta_min 11.70
_cell_volume 876.1(5)
_computing_data_collection 'CAD-4 software (Enraf-Nonius, 1988)'
_computing_data_reduction 'XCAD4 (Harms, 1997)'
_computing_molecular_graphics 'ORTEPIII (Burnett & Johnson, 1996)'
_computing_publication_material 'SHELXL97 and PLATON99 (Speck, 1999)'
_computing_structure_refinement 'SHELXL97 (Scheldrick, 1997)'
_computing_structure_solution 'SHELXS86 (Scheldrick, 1985)'
_diffrn_ambient_temperature 293(2)
_diffrn_measurement_device_type 'Enraf-Nonius CAD-4'
_diffrn_measurement_method \w-2\q
_diffrn_radiation_monochromator graphite
_diffrn_radiation_source 'fine-focus sealed tube'
_diffrn_radiation_type MoK\a
_diffrn_radiation_wavelength .71073
_diffrn_reflns_av_R_equivalents .015
_diffrn_reflns_av_sigmaI/netI .0531
_diffrn_reflns_limit_h_max 10
_diffrn_reflns_limit_h_min -10
_diffrn_reflns_limit_k_max 12
_diffrn_reflns_limit_k_min -2
_diffrn_reflns_limit_l_max 12
_diffrn_reflns_limit_l_min -11
_diffrn_reflns_number 3345
_diffrn_reflns_theta_max 24.97
_diffrn_reflns_theta_min 2.19
_diffrn_standards_decay_% 4.1
_diffrn_standards_interval_time 60
_diffrn_standards_number 3
_exptl_absorpt_coefficient_mu 1.434
_exptl_absorpt_correction_type none
_exptl_crystal_colour colourless
_exptl_crystal_density_diffrn 1.523
_exptl_crystal_density_method 'not measured'
_exptl_crystal_description prismatic
_exptl_crystal_F_000 416
_exptl_crystal_size_max .36
_exptl_crystal_size_mid .29
_exptl_crystal_size_min .22
_refine_diff_density_max .61
_refine_diff_density_min -.61
_refine_ls_extinction_coef none
_refine_ls_extinction_method SHELXL
_refine_ls_goodness_of_fit_ref 1.017
_refine_ls_hydrogen_treatment constr
_refine_ls_matrix_type full
_refine_ls_number_parameters 226
_refine_ls_number_reflns 2991
_refine_ls_number_restraints 0
_refine_ls_restrained_S_all 1.017
_refine_ls_R_factor_all .062
_refine_ls_R_factor_gt .042
_refine_ls_shift/su_max <0.001
_refine_ls_structure_factor_coef Fsqd
_refine_ls_weighting_details 'w = 1/[\s^2^(Fo^2^)+(0.0628P)^2^] where P = (Fo^2^+2Fc^2^)/3'
_refine_ls_weighting_scheme calc
_refine_ls_wR_factor_all .104
_refine_ls_wR_factor_ref .098
_reflns_number_gt 2316
_reflns_number_total 2991
_reflns_threshold_expression I>2\s(I)
_cod_data_source_file na1444.cif
_cod_data_source_block I
_cod_depositor_comments
;
The following automatic conversions were performed:

'_refine_ls_weighting_scheme' value 'calc w =
1/[\s^2^(Fo^2^)+(0.0628P)^2^] where P = (Fo^2^+2Fc^2^)/3' was changed
to 'calc'. New tag '_refine_ls_weighting_details' was created. The
value of the new tag was set to 'w = 1/[\s^2^(Fo^2^)+(0.0628P)^2^]
where P = (Fo^2^+2Fc^2^)/3'.

Automatic conversion script
Id: cif_fix_values 3143 2015-03-26 13:38:13Z robertas 
;
_cod_original_cell_volume 876.1(4)
_cod_database_code 2011137
_cod_database_fobs_code 2011137

loop_
_symmetry_equiv_pos_as_xyz
x,y,z
-x,-y,-z

loop_
_atom_site_label
_atom_site_fract_x
_atom_site_fract_y
_atom_site_fract_z
_atom_site_U_iso_or_equiv
_atom_site_adp_type
_atom_site_calc_flag
_atom_site_refinement_flags
_atom_site_occupancy
_atom_site_disorder_assembly
_atom_site_disorder_group
_atom_site_type_symbol
Zn .07799(5) .49901(5) .32423(5) .02966(15) Uani d . 1 . . Zn
O1 .1706(3) .6718(3) .1318(3) .0492(7) Uani d . 1 . . O
O3 .2376(4) .0604(4) .1390(4) .0671(10) Uani d . 1 . . O
O2 .3921(4) .6044(4) .0485(4) .0737(10) Uani d . 1 . . O
O4 .5887(3) .2722(3) .5237(4) .0518(8) Uani d . 1 . . O
N2 .0306(3) .3272(3) .3044(4) .0346(7) Uani d . 1 . . N
N1 -.1096(3) .2348(3) .3956(3) .0358(7) Uani d . 1 . . N
H1N1 -.1952 .2653 .4481 .043 Uiso d R 1 . . H
N3 .2646(4) .3199(4) .1332(4) .0456(9) Uani d . 1 . . N
H1N3 .2993 .4149 .1031 .055 Uiso d R 1 . . H
H2N3 .3215 .2752 .0822 .055 Uiso d R 1 . . H
N4 .1316(3) .4483(3) .5979(3) .0311(7) Uani d . 1 . . N
N5 .1945(3) .4506(3) .4608(3) .0303(7) Uani d . 1 . . N
N6 .4187(4) .3802(4) .3369(4) .0489(9) Uani d . 1 . . N
H1N6 .3916 .4081 .2607 .059 Uiso calc R 1 . . H
H2N6 .5035 .3434 .3377 .059 Uiso calc R 1 . . H
C5 .1180(4) .2628(4) .2331(4) .0313(8) Uani d . 1 . . C
C4 .0351(4) .1294(4) .2782(4) .0337(8) Uani d . 1 . . C
C7 .0998(5) .0339(5) .2218(5) .0467(10) Uani d . 1 . . C
C3 -.1118(4) .1198(4) .3817(4) .0339(8) Uani d . 1 . . C
C6 -.2554(5) .0087(5) .4712(5) .0496(11) Uani d . 1 . . C
H6A -.3351 .0384 .5314 .074 Uiso calc R 1 . . H
H6B -.2303 -.0815 .5354 .074 Uiso calc R 1 . . H
H6C -.2928 -.0020 .4042 .074 Uiso calc R 1 . . H
C9 .3269(4) .3942(4) .4571(4) .0317(8) Uani d . 1 . . C
C11 .2248(4) .3897(4) .6747(4) .0329(8) Uani d . 1 . . C
C1 .3014(5) .6943(5) .0325(5) .0474(10) Uani d . 1 . . C
C2 .3517(7) .8401(6) -.1016(6) .093(2) Uani d . 1 . . C
H2A .2677 .8959 -.0963 .140 Uiso calc R 1 . . H
H2B .3786 .8326 -.1908 .140 Uiso calc R 1 . . H
H2C .4412 .8863 -.1047 .140 Uiso calc R 1 . . H
C10 .3518(4) .3518(4) .5905(4) .0320(8) Uani d . 1 . . C
C12 .4859(4) .2868(4) .6215(5) .0366(9) Uani d . 1 . . C
C13 .1872(5) .3769(6) .8230(5) .0509(11) Uani d . 1 . . C
H13A .0909 .4132 .8490 .076 Uiso calc R 1 . . H
H13B .2700 .4314 .8199 .076 Uiso calc R 1 . . H
H13C .1762 .2777 .8970 .076 Uiso calc R 1 . . H
C14 .5012(5) .2355(5) .7682(5) .0499(11) Uani d . 1 . . C
H14A .5970 .1962 .7670 .075 Uiso calc R 1 . . H
H14B .4142 .1626 .8464 .075 Uiso calc R 1 . . H
H14C .5022 .3145 .7866 .075 Uiso calc R 1 . . H
C8 .0004(6) -.0974(5) .2638(7) .0737(16) Uani d . 1 . . C
H8A .0618 -.1480 .2166 .111 Uiso calc R 1 . . H
H8B -.0860 -.0700 .2308 .111 Uiso calc R 1 . . H
H8C -.0386 -.1588 .3710 .111 Uiso calc R 1 . . H

loop_
_atom_site_aniso_label
_atom_site_aniso_U_11
_atom_site_aniso_U_22
_atom_site_aniso_U_33
_atom_site_aniso_U_12
_atom_site_aniso_U_13
_atom_site_aniso_U_23
Zn .0222(2) .0323(2) .0369(3) .00622(16) -.00954(17) -.01998(19)
O1 .0418(17) .0447(17) .0416(16) .0036(13) -.0035(13) -.0147(14)
O3 .053(2) .057(2) .084(2) .0059(16) .0042(18) -.049(2)
O2 .050(2) .051(2) .084(3) .0093(17) .0013(18) -.0250(19)
O4 .0298(14) .067(2) .066(2) .0229(14) -.0187(14) -.0391(17)
N2 .0254(16) .0370(18) .0431(18) .0022(13) -.0084(14) -.0238(15)
N1 .0247(15) .0398(19) .0437(19) .0057(14) -.0067(14) -.0253(16)
N3 .0319(18) .052(2) .049(2) -.0052(16) .0022(15) -.0332(18)
N4 .0253(15) .0376(17) .0353(17) .0062(13) -.0116(13) -.0214(15)
N5 .0208(14) .0365(18) .0348(16) .0056(13) -.0082(13) -.0199(14)
N6 .0359(19) .070(3) .053(2) .0232(18) -.0177(17) -.040(2)
C5 .0256(18) .036(2) .036(2) .0066(15) -.0104(16) -.0216(17)
C4 .0319(19) .034(2) .038(2) .0066(16) -.0130(16) -.0208(18)
C7 .050(3) .039(2) .051(3) .008(2) -.014(2) -.026(2)
C3 .032(2) .034(2) .035(2) .0043(16) -.0120(16) -.0173(17)
C6 .037(2) .042(2) .056(3) -.0046(19) -.009(2) -.019(2)
C9 .0214(17) .0299(19) .040(2) .0017(15) -.0056(15) -.0185(17)
C11 .0241(18) .039(2) .040(2) .0040(16) -.0134(16) -.0214(18)
C1 .036(2) .044(2) .048(3) .000(2) -.005(2) -.019(2)
C2 .063(4) .066(4) .070(4) .005(3) -.003(3) .012(3)
C10 .0212(17) .032(2) .040(2) .0033(15) -.0096(16) -.0170(17)
C12 .0221(18) .033(2) .053(2) .0047(15) -.0125(17) -.0205(19)
C13 .041(2) .075(3) .048(3) .021(2) -.022(2) -.035(2)
C14 .041(2) .053(3) .059(3) .016(2) -.027(2) -.026(2)
C8 .064(3) .053(3) .112(5) .004(3) -.018(3) -.056(3)

loop_
_atom_type_symbol
_atom_type_description
_atom_type_scat_dispersion_real
_atom_type_scat_dispersion_imag
_atom_type_scat_source
C C .0033 .0016 'International Tables Vol C Tables 4.2.6.8 and 6.1.1.4'
H H .0000 .0000 'International Tables Vol C Tables 4.2.6.8 and 6.1.1.4'
N N .0061 .0033 'International Tables Vol C Tables 4.2.6.8 and 6.1.1.4'
O O .0106 .0060 'International Tables Vol C Tables 4.2.6.8 and 6.1.1.4'
Zn Zn .2839 1.4301 'International Tables Vol C Tables 4.2.6.8 and 6.1.1.4'

loop_
_geom_angle_atom_site_label_1
_geom_angle_atom_site_label_2
_geom_angle_atom_site_label_3
_geom_angle_site_symmetry_1
_geom_angle_site_symmetry_3
_geom_angle
O1 Zn N5 . . 114.63(13)
O1 Zn N4 . 2_566 100.18(13)
N5 Zn N4 . 2_566 112.27(12)
O1 Zn N2 . . 112.67(13)
N5 Zn N2 . . 111.29(13)
N4 Zn N2 2_566 . 104.89(12)
C1 O1 Zn . . 127.2(3)
C5 N2 N1 . . 104.6(3)
C5 N2 Zn . . 133.3(2)
N1 N2 Zn . . 121.1(2)
C3 N1 N2 . . 112.8(3)
C11 N4 N5 . . 108.8(3)
C11 N4 Zn . 2_566 125.8(2)
N5 N4 Zn . 2_566 125.0(2)
C9 N5 N4 . . 106.9(3)
C9 N5 Zn . . 129.6(2)
N4 N5 Zn . . 122.7(2)
N2 C5 N3 . . 122.7(3)
N2 C5 C4 . . 110.9(3)
N3 C5 C4 . . 126.3(3)
C3 C4 C5 . . 104.3(3)
C3 C4 C7 . . 131.8(4)
C5 C4 C7 . . 123.9(3)
O3 C7 C4 . . 119.9(4)
O3 C7 C8 . . 119.5(4)
C4 C7 C8 . . 120.6(4)
N1 C3 C4 . . 107.3(3)
N1 C3 C6 . . 120.0(3)
C4 C3 C6 . . 132.7(4)
N5 C9 N6 . . 122.1(4)
N5 C9 C10 . . 110.6(3)
N6 C9 C10 . . 127.3(3)
N4 C11 C10 . . 109.5(3)
N4 C11 C13 . . 120.1(3)
C10 C11 C13 . . 130.4(3)
O2 C1 O1 . . 122.4(4)
O2 C1 C2 . . 120.3(4)
O1 C1 C2 . . 117.1(4)
C9 C10 C11 . . 104.3(3)
C9 C10 C12 . . 124.1(3)
C11 C10 C12 . . 131.6(4)
O4 C12 C10 . . 119.2(4)
O4 C12 C14 . . 119.0(3)
C10 C12 C14 . . 121.8(3)

loop_
_geom_bond_atom_site_label_1
_geom_bond_atom_site_label_2
_geom_bond_site_symmetry_2
_geom_bond_distance
_geom_bond_publ_flag
Zn O1 . 1.933(3) ?
Zn N5 . 1.985(3) yes
Zn N4 2_566 2.002(3) yes
Zn N2 . 2.036(3) yes
O1 C1 . 1.248(5) ?
O3 C7 . 1.225(5) ?
O2 C1 . 1.236(5) ?
O4 C12 . 1.230(5) ?
N2 C5 . 1.330(4) yes
N2 N1 . 1.383(4) ?
N1 C3 . 1.315(5) yes
N3 C5 . 1.342(4) ?
N4 C11 . 1.331(5) yes
N4 N5 . 1.394(4) ?
N5 C9 . 1.333(4) yes
N6 C9 . 1.370(5) ?
C5 C4 . 1.423(5) yes
C4 C3 . 1.402(5) yes
C4 C7 . 1.444(5) ?
C7 C8 . 1.493(6) ?
C3 C6 . 1.498(5) ?
C9 C10 . 1.399(5) yes
C11 C10 . 1.400(5) yes
C11 C13 . 1.470(5) ?
C1 C2 . 1.483(6) ?
C10 C12 . 1.452(5) ?
C12 C14 . 1.478(6) ?

loop_
_geom_hbond_atom_site_label_D
_geom_hbond_atom_site_label_H
_geom_hbond_atom_site_label_A
_geom_hbond_site_symmetry_A
_geom_hbond_distance_DH
_geom_hbond_distance_HA
_geom_hbond_distance_DA
_geom_hbond_angle_DHA
_geom_hbond_publ_flag
N1 H1N1 O4 1_455 .95 1.89 2.757(4) 151 yes
N3 H1N3 O2 . .94 1.96 2.895(6) 173 yes
N3 H2N3 O3 . .92 2.18 2.773(6) 122 yes
N6 H1N6 O2 . .86 2.26 2.992(5) 143 yes
N6 H2N6 O4 . .86 2.21 2.774(6) 124 yes
